data_7150454
loop_
_publ_author_name
'Amelia Garc\'ia Fraile'
'David G. Morris'
'Antonio Garc\'ia Mart\'inez'
'Santiago de la Moya Cerero'
'Kenneth W. Muir'
'Karl S. Ryder'
'Enrique Teso Vilar'

_publ_section_title
;
 Self-recognition and hydrogen bonding by polycyclic bridgehead
 monoalcohols
;
_journal_issue 4
_journal_name_full 'Org. Biomol. Chem.'
_journal_page_first 700
_journal_page_last 704
_journal_paper_doi 10.1039/b209427d
_journal_volume 1
_journal_year 2003
_chemical_formula_moiety 'C9 H14 O2'
_chemical_formula_sum 'C9 H14 O2'
_chemical_formula_weight 154.20
_chemical_name_common 'Compound X'
_space_group_IT_number 4
_symmetry_cell_setting monoclinic
_symmetry_space_group_name_Hall 'P 2yb'
_symmetry_space_group_name_H-M 'P 1 21 1'
_atom_sites_solution_hydrogens geom
_atom_sites_solution_primary direct
_atom_sites_solution_secondary difmap
_audit_creation_method SHELXL-97
_cell_angle_alpha 90.00
_cell_angle_beta 94.019(3)
_cell_angle_gamma 90.00
_cell_formula_units_Z 2
_cell_length_a 6.1182(3)
_cell_length_b 6.6921(4)
_cell_length_c 10.1810(5)
_cell_measurement_reflns_used 1207
_cell_measurement_temperature 100(2)
_cell_measurement_theta_max 30.034
_cell_measurement_theta_min 2.91
_cell_volume 415.82(4)
_computing_cell_refinement 'HKL Scalepack (Otwinowski & Minor 1997)'
_computing_data_collection 'Collect (Nonius BV, 1997-2000)'
_computing_data_reduction 'HKL Denzo and Scalepack (Otwinowski & Minor 1997'
_computing_molecular_graphics 'Ortep-3 for Windows (Farrugia, 1997)'
_computing_publication_material 'WinGX publication routines (Farrugia, 1999)'
_computing_structure_refinement 'SHELXL-97 (Sheldrick, 1997)'
_computing_structure_solution 'SHELXS-97 (Sheldrick, 1997)'
_diffrn_ambient_temperature 100(2)
_diffrn_measured_fraction_theta_full 0.992
_diffrn_measured_fraction_theta_max 0.992
_diffrn_measurement_device_type KappaCCD
_diffrn_measurement_method 'CCD; rotation images; thick slices'
_diffrn_radiation_monochromator graphite
_diffrn_radiation_source 'fine-focus sealed tube'
_diffrn_radiation_type MoK\a
_diffrn_radiation_wavelength 0.71073
_diffrn_reflns_av_R_equivalents 0.036
_diffrn_reflns_av_sigmaI/netI 0.0556
_diffrn_reflns_limit_h_max 8
_diffrn_reflns_limit_h_min -8
_diffrn_reflns_limit_k_max 9
_diffrn_reflns_limit_k_min -9
_diffrn_reflns_limit_l_max 14
_diffrn_reflns_limit_l_min -14
_diffrn_reflns_number 4157
_diffrn_reflns_theta_full 30.02
_diffrn_reflns_theta_max 30.02
_diffrn_reflns_theta_min 3.34
_exptl_absorpt_coefficient_mu 0.085
_exptl_absorpt_correction_type none
_exptl_crystal_colour colourless
_exptl_crystal_density_diffrn 1.232
_exptl_crystal_density_method 'not measured'
_exptl_crystal_description needle
_exptl_crystal_F_000 168
_exptl_crystal_size_max 0.25
_exptl_crystal_size_mid 0.18
_exptl_crystal_size_min 0.08
_refine_diff_density_max 0.264
_refine_diff_density_min -0.183
_refine_diff_density_rms 0.044
_refine_ls_abs_structure_details 'Flack H D (1983), Acta Cryst. A39, 876-881'
_refine_ls_abs_structure_Flack -0.2(11)
_refine_ls_extinction_method none
_refine_ls_goodness_of_fit_ref 1.042
_refine_ls_hydrogen_treatment mixed
_refine_ls_matrix_type full
_refine_ls_number_parameters 108
_refine_ls_number_reflns 2340
_refine_ls_number_restraints 1
_refine_ls_restrained_S_all 1.042
_refine_ls_R_factor_all 0.0541
_refine_ls_R_factor_gt 0.0425
_refine_ls_shift/su_max 0.000
_refine_ls_shift/su_mean 0.000
_refine_ls_structure_factor_coef Fsqd
_refine_ls_weighting_details 'calc w=1/[\s^2^(Fo^2^)+(0.0329P)^2^+0.0789P] where P=(Fo^2^+2Fc^2^)/3'
_refine_ls_weighting_scheme calc
_refine_ls_wR_factor_gt 0.0878
_refine_ls_wR_factor_ref 0.0929
_reflns_number_gt 2043
_reflns_number_total 2340
_reflns_threshold_expression >2sigma(I)
_cod_data_source_file b209427d.txt
_cod_data_source_block 2
_cod_original_sg_symbol_H-M 'P 21'
_cod_database_code 7150454

loop_
_symmetry_equiv_pos_as_xyz
'x, y, z'
'-x, y+1/2, -z'

loop_
_atom_site_label
_atom_site_type_symbol
_atom_site_fract_x
_atom_site_fract_y
_atom_site_fract_z
_atom_site_U_iso_or_equiv
_atom_site_adp_type
_atom_site_occupancy
_atom_site_symmetry_multiplicity
_atom_site_calc_flag
_atom_site_refinement_flags
_atom_site_disorder_assembly
_atom_site_disorder_group
C1 C 0.3583(2) 0.9663(2) 0.63182(13) 0.0140(3) Uani 1 1 d . . .
C2 C 0.2837(2) 0.7801(2) 0.70031(14) 0.0145(3) Uani 1 1 d . . .
C3 C 0.1649(2) 0.8475(2) 0.81998(14) 0.0156(3) Uani 1 1 d . . .
C4 C 0.1847(2) 1.0774(2) 0.80659(14) 0.0159(3) Uani 1 1 d . . .
H4 H 0.1673 1.1520 0.8903 0.0220(17) Uiso 1 1 calc R . .
C5 C 0.0369(2) 1.1540(2) 0.68869(14) 0.0179(3) Uani 1 1 d . . .
H5A H 0.0360 1.3018 0.6853 0.0220(17) Uiso 1 1 calc R . .
H5B H -0.1153 1.1052 0.6926 0.0220(17) Uiso 1 1 calc R . .
C6 C 0.1461(2) 1.0642(2) 0.56935(13) 0.0162(3) Uani 1 1 d . . .
H6A H 0.1805 1.1697 0.5059 0.0220(17) Uiso 1 1 calc R . .
H6B H 0.0499 0.9634 0.5236 0.0220(17) Uiso 1 1 calc R . .
C7 C 0.4121(2) 1.1026(2) 0.75157(13) 0.0161(3) Uani 1 1 d . . .
H7A H 0.4429 1.2422 0.7265 0.0220(17) Uiso 1 1 calc R . .
H7B H 0.5328 1.0501 0.8117 0.0220(17) Uiso 1 1 calc R . .
C8 C 0.2909(3) 0.7702(3) 0.94568(14) 0.0224(3) Uani 1 1 d . . .
H8A H 0.2991 0.6240 0.9426 0.029(2) Uiso 1 1 calc R . .
H8B H 0.2145 0.8111 1.0227 0.029(2) Uiso 1 1 calc R . .
H8C H 0.4393 0.8260 0.9519 0.029(2) Uiso 1 1 calc R . .
C9 C -0.0685(2) 0.7639(2) 0.81375(14) 0.0203(3) Uani 1 1 d . . .
H9A H -0.1439 0.7973 0.7285 0.029(2) Uiso 1 1 calc R . .
H9B H -0.1480 0.8225 0.8846 0.029(2) Uiso 1 1 calc R . .
H9C H -0.0629 0.6184 0.8242 0.029(2) Uiso 1 1 calc R . .
O1 O 0.52033(19) 0.91829(17) 0.54652(11) 0.0203(2) Uani 1 1 d . . .
O2 O 0.31469(17) 0.60916(16) 0.66773(10) 0.0220(3) Uani 1 1 d . . .
H1 H 0.538(4) 1.014(4) 0.497(3) 0.045(7) Uiso 1 1 d . . .

loop_
_atom_site_aniso_label
_atom_site_aniso_U_11
_atom_site_aniso_U_22
_atom_site_aniso_U_33
_atom_site_aniso_U_23
_atom_site_aniso_U_13
_atom_site_aniso_U_12
C1 0.0160(6) 0.0129(6) 0.0133(6) 0.0005(5) 0.0038(5) 0.0001(6)
C2 0.0148(6) 0.0147(6) 0.0141(6) 0.0002(5) 0.0018(5) 0.0013(6)
C3 0.0165(7) 0.0162(6) 0.0147(7) 0.0022(6) 0.0043(5) 0.0015(6)
C4 0.0186(7) 0.0149(7) 0.0141(6) -0.0022(5) 0.0013(5) 0.0015(6)
C5 0.0181(7) 0.0158(7) 0.0201(7) 0.0018(5) 0.0034(6) 0.0038(5)
C6 0.0172(7) 0.0154(7) 0.0157(7) 0.0019(5) -0.0010(5) -0.0003(5)
C7 0.0175(7) 0.0145(6) 0.0162(7) -0.0004(5) 0.0007(5) -0.0011(6)
C8 0.0250(8) 0.0258(8) 0.0168(7) 0.0054(6) 0.0031(6) 0.0041(7)
C9 0.0209(7) 0.0202(7) 0.0205(7) 0.0037(6) 0.0064(6) -0.0005(6)
O1 0.0237(6) 0.0193(6) 0.0191(5) 0.0039(4) 0.0107(4) 0.0037(4)
O2 0.0293(6) 0.0139(5) 0.0239(6) -0.0003(4) 0.0103(5) 0.0020(5)

loop_
_atom_type_symbol
_atom_type_description
_atom_type_scat_dispersion_real
_atom_type_scat_dispersion_imag
_atom_type_scat_source
C C 0.0033 0.0016 'International Tables Vol C Tables 4.2.6.8 and 6.1.1.4'
H H 0.0000 0.0000 'International Tables Vol C Tables 4.2.6.8 and 6.1.1.4'
O O 0.0106 0.0060 'International Tables Vol C Tables 4.2.6.8 and 6.1.1.4'

loop_
_geom_angle_atom_site_label_1
_geom_angle_atom_site_label_2
_geom_angle_atom_site_label_3
_geom_angle
_geom_angle_site_symmetry_1
_geom_angle_site_symmetry_3
_geom_angle_publ_flag
O1 C1 C2 110.24(12) . . ?
O1 C1 C7 120.40(12) . . ?
C2 C1 C7 100.21(10) . . ?
O1 C1 C6 116.84(11) . . ?
C2 C1 C6 105.40(11) . . ?
C7 C1 C6 101.60(11) . . ?
O2 C2 C1 126.45(13) . . ?
O2 C2 C3 126.10(13) . . ?
C1 C2 C3 107.45(12) . . ?
C2 C3 C9 110.69(12) . . ?
C2 C3 C8 109.01(12) . . ?
C9 C3 C8 108.88(12) . . ?
C2 C3 C4 100.25(11) . . ?
C9 C3 C4 115.92(12) . . ?
C8 C3 C4 111.70(13) . . ?
C5 C4 C7 100.11(11) . . ?
C5 C4 C3 110.73(12) . . ?
C7 C4 C3 102.58(11) . . ?
C5 C4 H4 114.0 . . ?
C7 C4 H4 114.0 . . ?
C3 C4 H4 114.0 . . ?
C4 C5 C6 102.75(11) . . ?
C4 C5 H5A 111.2 . . ?
C6 C5 H5A 111.2 . . ?
C4 C5 H5B 111.2 . . ?
C6 C5 H5B 111.2 . . ?
H5A C5 H5B 109.1 . . ?
C5 C6 C1 103.71(11) . . ?
C5 C6 H6A 111.0 . . ?
C1 C6 H6A 111.0 . . ?
C5 C6 H6B 111.0 . . ?
C1 C6 H6B 111.0 . . ?
H6A C6 H6B 109.0 . . ?
C1 C7 C4 94.29(11) . . ?
C1 C7 H7A 112.9 . . ?
C4 C7 H7A 112.9 . . ?
C1 C7 H7B 112.9 . . ?
C4 C7 H7B 112.9 . . ?
H7A C7 H7B 110.3 . . ?
C3 C8 H8A 109.5 . . ?
C3 C8 H8B 109.5 . . ?
H8A C8 H8B 109.5 . . ?
C3 C8 H8C 109.5 . . ?
H8A C8 H8C 109.5 . . ?
H8B C8 H8C 109.5 . . ?
C3 C9 H9A 109.5 . . ?
C3 C9 H9B 109.5 . . ?
H9A C9 H9B 109.5 . . ?
C3 C9 H9C 109.5 . . ?
H9A C9 H9C 109.5 . . ?
H9B C9 H9C 109.5 . . ?
C1 O1 H1 109.4(17) . . ?

loop_
_geom_bond_atom_site_label_1
_geom_bond_atom_site_label_2
_geom_bond_distance
_geom_bond_site_symmetry_2
_geom_bond_publ_flag
C1 O1 1.4002(17) . ?
C1 C2 1.514(2) . ?
C1 C7 1.539(2) . ?
C1 C6 1.5503(19) . ?
C2 O2 1.2099(19) . ?
C2 C3 1.530(2) . ?
C3 C9 1.531(2) . ?
C3 C8 1.536(2) . ?
C3 C4 1.550(2) . ?
C4 C5 1.539(2) . ?
C4 C7 1.5450(19) . ?
C4 H4 1.0000 . ?
C5 C6 1.5483(19) . ?
C5 H5A 0.9900 . ?
C5 H5B 0.9900 . ?
C6 H6A 0.9900 . ?
C6 H6B 0.9900 . ?
C7 H7A 0.9900 . ?
C7 H7B 0.9900 . ?
C8 H8A 0.9800 . ?
C8 H8B 0.9800 . ?
C8 H8C 0.9800 . ?
C9 H9A 0.9800 . ?
C9 H9B 0.9800 . ?
C9 H9C 0.9800 . ?
O1 H1 0.82(3) . ?

loop_
_geom_hbond_atom_site_label_D
_geom_hbond_atom_site_label_H
_geom_hbond_atom_site_label_A
_geom_hbond_distance_DH
_geom_hbond_distance_HA
_geom_hbond_distance_DA
_geom_hbond_angle_DHA
_geom_hbond_site_symmetry_A
O1 H1 O2 0.82(3) 2.06(3) 2.7780(14) 145(2) 2_656

loop_
_geom_torsion_atom_site_label_1
_geom_torsion_atom_site_label_2
_geom_torsion_atom_site_label_3
_geom_torsion_atom_site_label_4
_geom_torsion
_geom_torsion_site_symmetry_1
_geom_torsion_site_symmetry_2
_geom_torsion_site_symmetry_3
_geom_torsion_site_symmetry_4
_geom_torsion_publ_flag
O1 C1 C2 O2 -16.4(2) . . . . ?
C7 C1 C2 O2 -144.31(15) . . . . ?
C6 C1 C2 O2 110.52(16) . . . . ?
O1 C1 C2 C3 162.66(12) . . . . ?
C7 C1 C2 C3 34.75(13) . . . . ?
C6 C1 C2 C3 -70.41(13) . . . . ?
O2 C2 C3 C9 -57.9(2) . . . . ?
C1 C2 C3 C9 123.00(13) . . . . ?
O2 C2 C3 C8 61.80(19) . . . . ?
C1 C2 C3 C8 -117.27(13) . . . . ?
O2 C2 C3 C4 179.17(14) . . . . ?
C1 C2 C3 C4 0.11(14) . . . . ?
C2 C3 C4 C5 70.96(14) . . . . ?
C9 C3 C4 C5 -48.19(17) . . . . ?
C8 C3 C4 C5 -173.68(11) . . . . ?
C2 C3 C4 C7 -35.11(14) . . . . ?
C9 C3 C4 C7 -154.26(11) . . . . ?
C8 C3 C4 C7 80.25(14) . . . . ?
C7 C4 C5 C6 40.51(13) . . . . ?
C3 C4 C5 C6 -67.18(14) . . . . ?
C4 C5 C6 C1 -6.10(14) . . . . ?
O1 C1 C6 C5 -163.67(12) . . . . ?
C2 C1 C6 C5 73.53(13) . . . . ?
C7 C1 C6 C5 -30.61(13) . . . . ?
O1 C1 C7 C4 -174.78(12) . . . . ?
C2 C1 C7 C4 -53.90(12) . . . . ?
C6 C1 C7 C4 54.31(12) . . . . ?
C5 C4 C7 C1 -58.36(12) . . . . ?
C3 C4 C7 C1 55.73(12) . . . . ?

loop_
_cod_related_entry_id
_cod_related_entry_database
_cod_related_entry_code
1 ChemSpider 9259235
